data_4077940
loop_
_publ_author_name
'Harhausen, Marcel'
'Fr\"ohlich, Roland'
'Kehr, Gerald'
'Erker, Gerhard'

_publ_section_title
;
 Reactions of Modified Intermolecular Frustrated P/B Lewis Pairs with
 Dihydrogen, Ethene, and Carbon Dioxide
;
_journal_issue 7
_journal_name_full Organometallics
_journal_page_first 2801
_journal_paper_doi 10.1021/om201076f
_journal_volume 31
_journal_year 2012
_chemical_formula_sum 'C40 H29 B Cl2 F15 O2 P'
_chemical_formula_weight 939.31
_chemical_name_systematic
; 
 ? 
;
_space_group_IT_number 14
_symmetry_cell_setting monoclinic
_symmetry_space_group_name_Hall '-P 2ybc'
_symmetry_space_group_name_H-M 'P 1 21/c 1'
_atom_sites_solution_hydrogens geom
_atom_sites_solution_primary direct
_atom_sites_solution_secondary difmap
_audit_creation_method SHELXL-97
_cell_angle_alpha 90.00
_cell_angle_beta 98.872(2)
_cell_angle_gamma 90.00
_cell_formula_units_Z 4
_cell_length_a 11.8807(4)
_cell_length_b 13.8628(3)
_cell_length_c 24.3570(7)
_cell_measurement_reflns_used 6815
_cell_measurement_temperature 223(2)
_cell_measurement_theta_max 68.25
_cell_measurement_theta_min 0.88
_cell_volume 3963.6(2)
_computing_cell_refinement 'Collect (Nonius B.V., 1998)'
_computing_data_collection 'Collect (Nonius B.V., 1998)'
_computing_data_reduction 'Denzo-SMN (Otwinowski & Minor, 1997)'
_computing_molecular_graphics 'XP (BrukerAXS, 2000)'
_computing_publication_material 'SHELXL-97 (Sheldrick, 1997)'
_computing_structure_refinement 'SHELXL-97 (Sheldrick, 1997)'
_computing_structure_solution 'SHELXS-97 (Sheldrick, 1990)'
_diffrn_ambient_temperature 223(2)
_diffrn_measured_fraction_theta_full 0.980
_diffrn_measured_fraction_theta_max 0.980
_diffrn_measurement_device_type 'Nonius KappaCCD APEXII'
_diffrn_measurement_method '\w and \f scans'
_diffrn_radiation_monochromator graphite
_diffrn_radiation_source 'fine-focus sealed tube'
_diffrn_radiation_type CuK\a
_diffrn_radiation_wavelength 1.54178
_diffrn_reflns_av_R_equivalents 0.054
_diffrn_reflns_av_sigmaI/netI 0.0271
_diffrn_reflns_limit_h_max 14
_diffrn_reflns_limit_h_min -14
_diffrn_reflns_limit_k_max 16
_diffrn_reflns_limit_k_min -15
_diffrn_reflns_limit_l_max 28
_diffrn_reflns_limit_l_min -28
_diffrn_reflns_number 31946
_diffrn_reflns_theta_full 67.27
_diffrn_reflns_theta_max 67.27
_diffrn_reflns_theta_min 4.84
_exptl_absorpt_coefficient_mu 2.835
_exptl_absorpt_correction_T_max 0.8262
_exptl_absorpt_correction_T_min 0.3968
_exptl_absorpt_correction_type multi-scan
_exptl_absorpt_process_details 'Denzo (Otwinowski, Borek, Majewski & Minor, 2003)'
_exptl_crystal_colour colourless
_exptl_crystal_density_diffrn 1.574
_exptl_crystal_density_method 'not measured'
_exptl_crystal_description needle
_exptl_crystal_F_000 1896
_exptl_crystal_size_max 0.40
_exptl_crystal_size_mid 0.10
_exptl_crystal_size_min 0.07
_refine_diff_density_max 0.593
_refine_diff_density_min -0.803
_refine_diff_density_rms 0.072
_refine_ls_extinction_method none
_refine_ls_goodness_of_fit_ref 1.029
_refine_ls_hydrogen_treatment constr
_refine_ls_matrix_type full
_refine_ls_number_parameters 557
_refine_ls_number_reflns 6963
_refine_ls_number_restraints 0
_refine_ls_restrained_S_all 1.029
_refine_ls_R_factor_all 0.0611
_refine_ls_R_factor_gt 0.0534
_refine_ls_shift/su_max 0.001
_refine_ls_shift/su_mean 0.000
_refine_ls_structure_factor_coef Fsqd
_refine_ls_weighting_details 'calc w=1/[\s^2^(Fo^2^)+(0.0732P)^2^+4.5910P] where P=(Fo^2^+2Fc^2^)/3'
_refine_ls_weighting_scheme calc
_refine_ls_wR_factor_gt 0.1375
_refine_ls_wR_factor_ref 0.1445
_reflns_number_gt 6009
_reflns_number_total 6963
_reflns_threshold_expression >2sigma(I)
_cod_data_source_file om201076f_si_002.cif
_cod_data_source_block erk5586
_cod_original_sg_symbol_H-M P21/c
_cod_database_code 4077940

loop_
_symmetry_equiv_pos_as_xyz
'x, y, z'
'-x, y+1/2, -z+1/2'
'-x, -y, -z'
'x, -y-1/2, z-1/2'

loop_
_atom_site_label
_atom_site_type_symbol
_atom_site_fract_x
_atom_site_fract_y
_atom_site_fract_z
_atom_site_U_iso_or_equiv
_atom_site_adp_type
_atom_site_occupancy
_atom_site_symmetry_multiplicity
_atom_site_calc_flag
_atom_site_refinement_flags
P1 P 0.05489(5) 0.79555(4) 0.28455(3) 0.02722(16) Uani 1 1 d .
B1 B -0.2336(2) 0.8419(2) 0.16829(12) 0.0299(6) Uani 1 1 d .
O1 O -0.07584(15) 0.94987(13) 0.24653(8) 0.0353(4) Uani 1 1 d .
O2 O -0.12666(14) 0.80524(12) 0.20766(7) 0.0287(4) Uani 1 1 d .
C1 C -0.0668(2) 0.86403(18) 0.24240(10) 0.0284(5) Uani 1 1 d .
C2 C 0.0184(2) 0.66813(19) 0.28138(12) 0.0379(6) Uani 1 1 d .
H2A H -0.0098 0.6502 0.2428 0.046 Uiso 1 1 calc R
H2B H 0.0869 0.6299 0.2940 0.046 Uiso 1 1 calc R
C3 C -0.0724(3) 0.6448(2) 0.31739(14) 0.0483(7) Uani 1 1 d .
H3A H -0.0469 0.6666 0.3551 0.072 Uiso 1 1 calc R
H3B H -0.0851 0.5757 0.3174 0.072 Uiso 1 1 calc R
H3C H -0.1429 0.6773 0.3026 0.072 Uiso 1 1 calc R
C11 C 0.1677(2) 0.83516(19) 0.24738(10) 0.0297(5) Uani 1 1 d .
C12 C 0.2090(2) 0.93037(19) 0.25732(11) 0.0313(5) Uani 1 1 d .
C13 C 0.2773(2) 0.9692(2) 0.22158(12) 0.0374(6) Uani 1 1 d .
H13 H 0.3064 1.0318 0.2286 0.045 Uiso 1 1 calc R
C14 C 0.3044(2) 0.9196(2) 0.17601(12) 0.0432(7) Uani 1 1 d .
C15 C 0.2692(2) 0.8250(2) 0.16924(11) 0.0417(7) Uani 1 1 d .
H15 H 0.2919 0.7890 0.1401 0.050 Uiso 1 1 calc R
C16 C 0.2018(2) 0.7805(2) 0.20355(11) 0.0351(6) Uani 1 1 d .
C17 C 0.1851(2) 0.99409(19) 0.30459(12) 0.0374(6) Uani 1 1 d .
H17A H 0.2239 0.9685 0.3395 0.056 Uiso 1 1 calc R
H17B H 0.1037 0.9958 0.3053 0.056 Uiso 1 1 calc R
H17C H 0.2123 1.0589 0.2992 0.056 Uiso 1 1 calc R
C18 C 0.3669(3) 0.9687(3) 0.13471(16) 0.0632(10) Uani 1 1 d .
H18A H 0.4088 0.9210 0.1168 0.095 Uiso 1 1 calc R
H18B H 0.4197 1.0156 0.1537 0.095 Uiso 1 1 calc R
H18C H 0.3127 1.0011 0.1069 0.095 Uiso 1 1 calc R
C19 C 0.1691(3) 0.6768(2) 0.18998(13) 0.0470(7) Uani 1 1 d .
H19A H 0.0883 0.6732 0.1758 0.070 Uiso 1 1 calc R
H19B H 0.1859 0.6379 0.2233 0.070 Uiso 1 1 calc R
H19C H 0.2122 0.6529 0.1621 0.070 Uiso 1 1 calc R
C21 C 0.0795(2) 0.82339(18) 0.35811(10) 0.0300(5) Uani 1 1 d .
C22 C -0.0070(2) 0.8596(2) 0.38659(11) 0.0351(6) Uani 1 1 d .
C23 C 0.0185(3) 0.8700(2) 0.44400(12) 0.0416(7) Uani 1 1 d .
H23 H -0.0381 0.8943 0.4633 0.050 Uiso 1 1 calc R
C24 C 0.1233(3) 0.8463(2) 0.47386(11) 0.0425(7) Uani 1 1 d .
C25 C 0.2052(2) 0.8098(2) 0.44523(11) 0.0391(6) Uani 1 1 d .
H25 H 0.2766 0.7931 0.4652 0.047 Uiso 1 1 calc R
C26 C 0.1863(2) 0.79651(19) 0.38796(11) 0.0328(6) Uani 1 1 d .
C27 C -0.1257(3) 0.8870(3) 0.35964(13) 0.0503(8) Uani 1 1 d .
H27A H -0.1755 0.8896 0.3876 0.075 Uiso 1 1 calc R
H27B H -0.1541 0.8394 0.3317 0.075 Uiso 1 1 calc R
H27C H -0.1238 0.9498 0.3422 0.075 Uiso 1 1 calc R
C28 C 0.1465(3) 0.8587(3) 0.53594(13) 0.0647(10) Uani 1 1 d .
H28A H 0.0844 0.8941 0.5481 0.097 Uiso 1 1 calc R
H28B H 0.2171 0.8941 0.5462 0.097 Uiso 1 1 calc R
H28C H 0.1532 0.7958 0.5536 0.097 Uiso 1 1 calc R
C29 C 0.2822(2) 0.7532(2) 0.36186(12) 0.0424(7) Uani 1 1 d .
H29A H 0.3212 0.8040 0.3448 0.064 Uiso 1 1 calc R
H29B H 0.2514 0.7067 0.3338 0.064 Uiso 1 1 calc R
H29C H 0.3355 0.7213 0.3903 0.064 Uiso 1 1 calc R
C31 C -0.2802(2) 0.74704(19) 0.13099(10) 0.0306(5) Uani 1 1 d .
C32 C -0.3918(2) 0.7142(2) 0.11974(12) 0.0368(6) Uani 1 1 d .
F32 F -0.47597(13) 0.76071(14) 0.14046(8) 0.0494(4) Uani 1 1 d .
C33 C -0.4256(2) 0.6341(2) 0.08763(13) 0.0447(7) Uani 1 1 d .
F33 F -0.53579(16) 0.60693(16) 0.07903(9) 0.0657(6) Uani 1 1 d .
C34 C -0.3467(3) 0.5834(2) 0.06362(12) 0.0454(7) Uani 1 1 d .
F34 F -0.37794(19) 0.50518(14) 0.03249(9) 0.0691(6) Uani 1 1 d .
C35 C -0.2360(3) 0.6143(2) 0.07151(12) 0.0408(7) Uani 1 1 d .
F35 F -0.15812(17) 0.56726(14) 0.04706(8) 0.0591(5) Uani 1 1 d .
C36 C -0.2055(2) 0.6938(2) 0.10447(11) 0.0343(6) Uani 1 1 d .
F36 F -0.09451(13) 0.71971(12) 0.10995(7) 0.0440(4) Uani 1 1 d .
C41 C -0.2026(2) 0.92252(19) 0.12327(10) 0.0315(5) Uani 1 1 d .
C42 C -0.2907(2) 0.9658(2) 0.08768(11) 0.0376(6) Uani 1 1 d .
F42 F -0.39946(13) 0.94470(14) 0.09308(7) 0.0520(5) Uani 1 1 d .
C43 C -0.2762(3) 1.0295(2) 0.04617(12) 0.0454(7) Uani 1 1 d .
F43 F -0.36669(18) 1.06916(17) 0.01375(8) 0.0678(6) Uani 1 1 d .
C44 C -0.1681(3) 1.0515(2) 0.03685(12) 0.0454(7) Uani 1 1 d .
F44 F -0.15175(19) 1.11245(14) -0.00396(8) 0.0633(6) Uani 1 1 d .
C45 C -0.0770(3) 1.0095(2) 0.06994(11) 0.0394(6) Uani 1 1 d .
F45 F 0.02932(15) 1.02956(14) 0.06140(8) 0.0543(5) Uani 1 1 d .
C46 C -0.0959(2) 0.9465(2) 0.11154(11) 0.0345(6) Uani 1 1 d .
F46 F -0.00061(13) 0.90776(13) 0.14102(7) 0.0434(4) Uani 1 1 d .
C51 C -0.3187(2) 0.87737(19) 0.21165(10) 0.0306(5) Uani 1 1 d .
C52 C -0.3609(2) 0.80978(19) 0.24552(11) 0.0328(6) Uani 1 1 d .
F52 F -0.33498(14) 0.71537(11) 0.24076(7) 0.0430(4) Uani 1 1 d .
C53 C -0.4292(2) 0.8314(2) 0.28441(11) 0.0396(6) Uani 1 1 d .
F53 F -0.46878(17) 0.76045(15) 0.31413(8) 0.0583(5) Uani 1 1 d .
C54 C -0.4565(2) 0.9260(2) 0.29296(12) 0.0429(7) Uani 1 1 d .
F54 F -0.52295(16) 0.94883(16) 0.33088(8) 0.0596(5) Uani 1 1 d .
C55 C -0.4157(2) 0.9967(2) 0.26176(12) 0.0408(6) Uani 1 1 d .
F55 F -0.44106(17) 1.08904(14) 0.26963(9) 0.0623(5) Uani 1 1 d .
C56 C -0.3485(2) 0.9713(2) 0.22244(11) 0.0351(6) Uani 1 1 d .
F56 F -0.31166(15) 1.04560(11) 0.19380(7) 0.0468(4) Uani 1 1 d .
C100 C 0.3838(7) 0.1937(5) 0.0351(3) 0.138(3) Uani 1 1 d .
H10A H 0.4232 0.1465 0.0611 0.166 Uiso 1 1 calc R
H10B H 0.4009 0.1797 -0.0022 0.166 Uiso 1 1 calc R
Cl1 Cl 0.42577(17) 0.31103(15) 0.05520(6) 0.1454(8) Uani 1 1 d .
Cl2 Cl 0.22278(14) 0.18980(11) 0.03582(7) 0.1106(5) Uani 1 1 d .

loop_
_atom_site_aniso_label
_atom_site_aniso_U_11
_atom_site_aniso_U_22
_atom_site_aniso_U_33
_atom_site_aniso_U_23
_atom_site_aniso_U_13
_atom_site_aniso_U_12
P1 0.0293(3) 0.0265(3) 0.0251(3) -0.0012(2) 0.0015(2) -0.0004(2)
B1 0.0272(14) 0.0327(15) 0.0291(14) 0.0016(12) 0.0028(11) -0.0008(11)
O1 0.0382(10) 0.0287(10) 0.0376(10) -0.0012(8) 0.0016(8) 0.0003(8)
O2 0.0281(9) 0.0302(9) 0.0271(9) -0.0008(7) 0.0019(7) -0.0009(7)
C1 0.0274(12) 0.0323(14) 0.0256(12) 0.0009(10) 0.0046(9) -0.0018(10)
C2 0.0442(15) 0.0269(13) 0.0400(15) 0.0002(11) -0.0018(12) -0.0030(11)
C3 0.0502(17) 0.0386(16) 0.0541(19) 0.0083(14) 0.0020(14) -0.0122(13)
C11 0.0277(12) 0.0346(14) 0.0261(12) -0.0009(10) 0.0023(10) 0.0038(10)
C12 0.0269(12) 0.0351(14) 0.0309(13) 0.0007(11) 0.0012(10) 0.0030(10)
C13 0.0268(13) 0.0418(15) 0.0433(15) 0.0080(12) 0.0042(11) 0.0011(11)
C14 0.0266(13) 0.064(2) 0.0402(16) 0.0106(14) 0.0085(11) 0.0092(13)
C15 0.0364(15) 0.0584(19) 0.0305(14) -0.0012(13) 0.0057(11) 0.0131(13)
C16 0.0329(13) 0.0437(15) 0.0272(13) -0.0028(11) -0.0003(10) 0.0092(11)
C17 0.0426(15) 0.0293(13) 0.0407(15) -0.0052(11) 0.0074(12) -0.0056(11)
C18 0.052(2) 0.085(3) 0.058(2) 0.0184(19) 0.0261(17) 0.0025(18)
C19 0.0576(19) 0.0457(17) 0.0379(16) -0.0118(13) 0.0085(13) 0.0084(14)
C21 0.0334(13) 0.0296(13) 0.0267(12) 0.0012(10) 0.0043(10) -0.0026(10)
C22 0.0385(14) 0.0360(14) 0.0315(13) 0.0015(11) 0.0072(11) -0.0026(11)
C23 0.0520(17) 0.0439(16) 0.0314(14) -0.0021(12) 0.0142(12) -0.0013(13)
C24 0.0565(18) 0.0430(16) 0.0277(14) 0.0006(12) 0.0055(12) -0.0052(14)
C25 0.0432(15) 0.0405(15) 0.0310(14) 0.0037(12) -0.0022(11) -0.0035(12)
C26 0.0356(14) 0.0315(13) 0.0306(13) 0.0028(11) 0.0022(11) -0.0032(11)
C27 0.0403(16) 0.072(2) 0.0405(16) 0.0023(15) 0.0132(13) 0.0119(15)
C28 0.079(2) 0.082(3) 0.0313(17) -0.0047(17) 0.0027(16) 0.002(2)
C29 0.0365(14) 0.0516(17) 0.0373(15) 0.0026(13) -0.0005(12) 0.0080(13)
C31 0.0320(13) 0.0327(13) 0.0263(12) 0.0016(10) 0.0019(10) 0.0007(11)
C32 0.0306(13) 0.0432(16) 0.0354(14) -0.0006(12) 0.0009(11) 0.0013(11)
F32 0.0297(8) 0.0605(11) 0.0575(11) -0.0115(9) 0.0055(7) -0.0024(7)
C33 0.0394(15) 0.0475(17) 0.0435(16) -0.0014(14) -0.0053(12) -0.0102(13)
F33 0.0439(10) 0.0702(13) 0.0775(14) -0.0137(11) -0.0079(9) -0.0196(9)
C34 0.0579(19) 0.0369(15) 0.0366(15) -0.0068(12) -0.0078(13) -0.0058(14)
F34 0.0785(14) 0.0502(11) 0.0721(13) -0.0255(10) -0.0093(11) -0.0088(10)
C35 0.0496(17) 0.0389(15) 0.0333(14) -0.0023(12) 0.0043(12) 0.0085(13)
F35 0.0657(12) 0.0538(11) 0.0591(11) -0.0194(9) 0.0130(9) 0.0105(9)
C36 0.0349(14) 0.0375(14) 0.0297(13) 0.0015(11) 0.0024(10) -0.0007(11)
F36 0.0328(8) 0.0527(10) 0.0477(10) -0.0108(8) 0.0094(7) -0.0010(7)
C41 0.0341(13) 0.0329(13) 0.0279(13) -0.0024(11) 0.0058(10) -0.0008(11)
C42 0.0369(14) 0.0427(16) 0.0338(14) 0.0014(12) 0.0071(11) 0.0037(12)
F42 0.0326(8) 0.0762(13) 0.0465(10) 0.0145(9) 0.0044(7) 0.0057(8)
C43 0.0558(18) 0.0483(17) 0.0320(14) 0.0064(13) 0.0065(13) 0.0128(14)
F43 0.0709(13) 0.0823(14) 0.0494(11) 0.0273(10) 0.0071(9) 0.0269(11)
C44 0.072(2) 0.0371(15) 0.0312(15) 0.0037(12) 0.0205(14) -0.0001(14)
F44 0.1005(16) 0.0489(11) 0.0472(11) 0.0162(9) 0.0325(10) 0.0045(10)
C45 0.0475(16) 0.0399(15) 0.0339(14) -0.0056(12) 0.0159(12) -0.0092(13)
F45 0.0551(11) 0.0632(11) 0.0504(10) -0.0038(9) 0.0261(8) -0.0198(9)
C46 0.0369(14) 0.0369(14) 0.0298(13) -0.0025(11) 0.0054(11) -0.0019(11)
F46 0.0304(8) 0.0584(10) 0.0417(9) 0.0047(8) 0.0066(7) -0.0032(7)
C51 0.0276(12) 0.0342(14) 0.0290(13) 0.0006(11) 0.0018(10) -0.0004(10)
C52 0.0297(13) 0.0354(14) 0.0331(13) 0.0005(11) 0.0046(10) 0.0003(11)
F52 0.0503(9) 0.0348(9) 0.0466(9) 0.0049(7) 0.0159(7) -0.0001(7)
C53 0.0363(14) 0.0513(17) 0.0325(14) 0.0027(13) 0.0094(11) -0.0064(13)
F53 0.0659(12) 0.0647(12) 0.0508(11) 0.0060(9) 0.0298(9) -0.0107(10)
C54 0.0347(14) 0.0627(19) 0.0326(14) -0.0073(14) 0.0090(11) 0.0032(13)
F54 0.0538(11) 0.0800(14) 0.0502(11) -0.0119(10) 0.0247(9) 0.0083(10)
C55 0.0387(15) 0.0411(16) 0.0415(15) -0.0075(13) 0.0033(12) 0.0090(12)
F55 0.0711(13) 0.0498(11) 0.0691(13) -0.0107(9) 0.0207(10) 0.0191(9)
C56 0.0333(13) 0.0377(15) 0.0333(14) 0.0026(12) 0.0020(11) 0.0005(11)
F56 0.0594(10) 0.0329(9) 0.0498(10) 0.0038(7) 0.0142(8) 0.0026(7)
C100 0.197(7) 0.105(5) 0.101(4) 0.028(4) -0.011(4) -0.062(5)
Cl1 0.1687(16) 0.1641(16) 0.0816(9) 0.0385(10) -0.0497(10) -0.0686(13)
Cl2 0.1205(11) 0.0969(9) 0.1226(12) -0.0087(8) 0.0444(9) -0.0189(8)

loop_
_atom_type_symbol
_atom_type_description
_atom_type_scat_dispersion_real
_atom_type_scat_dispersion_imag
_atom_type_scat_source
C C 0.0181 0.0091 'International Tables Vol C Tables 4.2.6.8 and 6.1.1.4'
H H 0.0000 0.0000 'International Tables Vol C Tables 4.2.6.8 and 6.1.1.4'
B B 0.0090 0.0039 'International Tables Vol C Tables 4.2.6.8 and 6.1.1.4'
O O 0.0492 0.0322 'International Tables Vol C Tables 4.2.6.8 and 6.1.1.4'
F F 0.0727 0.0534 'International Tables Vol C Tables 4.2.6.8 and 6.1.1.4'
P P 0.2955 0.4335 'International Tables Vol C Tables 4.2.6.8 and 6.1.1.4'
Cl Cl 0.3639 0.7018 'International Tables Vol C Tables 4.2.6.8 and 6.1.1.4'

loop_
_geom_angle_atom_site_label_1
_geom_angle_atom_site_label_2
_geom_angle_atom_site_label_3
_geom_angle
C21 P1 C11 114.21(12)
C21 P1 C2 104.48(12)
C11 P1 C2 117.57(13)
C21 P1 C1 114.99(11)
C11 P1 C1 97.97(11)
C2 P1 C1 107.87(12)
O2 B1 C31 104.6(2)
O2 B1 C41 112.8(2)
C31 B1 C41 105.4(2)
O2 B1 C51 103.09(19)
C31 B1 C51 113.9(2)
C41 B1 C51 116.6(2)
C1 O2 B1 120.53(19)
O1 C1 O2 128.8(2)
O1 C1 P1 121.49(19)
O2 C1 P1 109.44(17)
C3 C2 P1 111.5(2)
C3 C2 H2A 109.3
P1 C2 H2A 109.3
C3 C2 H2B 109.3
P1 C2 H2B 109.3
H2A C2 H2B 108.0
C2 C3 H3A 109.5
C2 C3 H3B 109.5
H3A C3 H3B 109.5
C2 C3 H3C 109.5
H3A C3 H3C 109.5
H3B C3 H3C 109.5
C12 C11 C16 119.7(2)
C12 C11 P1 117.37(19)
C16 C11 P1 122.2(2)
C13 C12 C11 118.3(2)
C13 C12 C17 116.6(2)
C11 C12 C17 125.0(2)
C14 C13 C12 122.8(3)
C14 C13 H13 118.6
C12 C13 H13 118.6
C15 C14 C13 117.6(3)
C15 C14 C18 121.5(3)
C13 C14 C18 120.8(3)
C14 C15 C16 122.9(3)
C14 C15 H15 118.5
C16 C15 H15 118.5
C15 C16 C11 118.3(3)
C15 C16 C19 116.3(2)
C11 C16 C19 125.4(3)
C12 C17 H17A 109.5
C12 C17 H17B 109.5
H17A C17 H17B 109.5
C12 C17 H17C 109.5
H17A C17 H17C 109.5
H17B C17 H17C 109.5
C14 C18 H18A 109.5
C14 C18 H18B 109.5
H18A C18 H18B 109.5
C14 C18 H18C 109.5
H18A C18 H18C 109.5
H18B C18 H18C 109.5
C16 C19 H19A 109.5
C16 C19 H19B 109.5
H19A C19 H19B 109.5
C16 C19 H19C 109.5
H19A C19 H19C 109.5
H19B C19 H19C 109.5
C26 C21 C22 120.2(2)
C26 C21 P1 116.63(19)
C22 C21 P1 122.73(19)
C23 C22 C21 117.8(3)
C23 C22 C27 117.1(2)
C21 C22 C27 125.1(2)
C24 C23 C22 122.9(3)
C24 C23 H23 118.5
C22 C23 H23 118.5
C25 C24 C23 118.1(3)
C25 C24 C28 121.1(3)
C23 C24 C28 120.9(3)
C24 C25 C26 122.6(3)
C24 C25 H25 118.7
C26 C25 H25 118.7
C25 C26 C21 118.4(2)
C25 C26 C29 117.3(2)
C21 C26 C29 124.3(2)
C22 C27 H27A 109.5
C22 C27 H27B 109.5
H27A C27 H27B 109.5
C22 C27 H27C 109.5
H27A C27 H27C 109.5
H27B C27 H27C 109.5
C24 C28 H28A 109.5
C24 C28 H28B 109.5
H28A C28 H28B 109.5
C24 C28 H28C 109.5
H28A C28 H28C 109.5
H28B C28 H28C 109.5
C26 C29 H29A 109.5
C26 C29 H29B 109.5
H29A C29 H29B 109.5
C26 C29 H29C 109.5
H29A C29 H29C 109.5
H29B C29 H29C 109.5
C36 C31 C32 113.1(2)
C36 C31 B1 119.8(2)
C32 C31 B1 126.9(2)
F32 C32 C33 115.3(2)
F32 C32 C31 120.6(2)
C33 C32 C31 124.1(3)
F33 C33 C34 120.1(3)
F33 C33 C32 120.2(3)
C34 C33 C32 119.7(3)
F34 C34 C35 120.6(3)
F34 C34 C33 120.5(3)
C35 C34 C33 118.9(3)
F35 C35 C34 119.9(3)
F35 C35 C36 120.6(3)
C34 C35 C36 119.6(3)
F36 C36 C35 115.8(2)
F36 C36 C31 119.7(2)
C35 C36 C31 124.5(3)
C46 C41 C42 113.2(2)
C46 C41 B1 127.4(2)
C42 C41 B1 119.0(2)
F42 C42 C43 116.2(2)
F42 C42 C41 119.1(2)
C43 C42 C41 124.7(3)
F43 C43 C44 119.6(3)
F43 C43 C42 120.9(3)
C44 C43 C42 119.4(3)
F44 C44 C43 120.6(3)
F44 C44 C45 120.7(3)
C43 C44 C45 118.7(3)
F45 C45 C44 119.7(3)
F45 C45 C46 120.6(3)
C44 C45 C46 119.7(3)
F46 C46 C45 114.9(2)
F46 C46 C41 120.9(2)
C45 C46 C41 124.2(3)
C56 C51 C52 113.3(2)
C56 C51 B1 127.0(2)
C52 C51 B1 119.5(2)
F52 C52 C53 115.9(2)
F52 C52 C51 119.5(2)
C53 C52 C51 124.6(3)
F53 C53 C52 120.2(3)
F53 C53 C54 120.3(2)
C52 C53 C54 119.4(3)
F54 C54 C53 120.5(3)
F54 C54 C55 120.5(3)
C53 C54 C55 119.1(3)
F55 C55 C54 119.9(3)
F55 C55 C56 120.7(3)
C54 C55 C56 119.4(3)
F56 C56 C55 115.4(2)
F56 C56 C51 120.4(2)
C55 C56 C51 124.2(3)
Cl1 C100 Cl2 105.4(4)
Cl1 C100 H10A 110.7
Cl2 C100 H10A 110.7
Cl1 C100 H10B 110.7
Cl2 C100 H10B 110.7
H10A C100 H10B 108.8

loop_
_geom_bond_atom_site_label_1
_geom_bond_atom_site_label_2
_geom_bond_distance
P1 C21 1.812(3)
P1 C11 1.815(3)
P1 C2 1.818(3)
P1 C1 1.894(3)
B1 O2 1.554(3)
B1 C31 1.645(4)
B1 C41 1.646(4)
B1 C51 1.646(4)
O1 C1 1.200(3)
O2 C1 1.304(3)
C2 C3 1.526(4)
C2 H2A 0.9800
C2 H2B 0.9800
C3 H3A 0.9700
C3 H3B 0.9700
C3 H3C 0.9700
C11 C12 1.416(4)
C11 C16 1.418(4)
C12 C13 1.387(4)
C12 C17 1.512(4)
C13 C14 1.385(4)
C13 H13 0.9400
C14 C15 1.379(5)
C14 C18 1.502(4)
C15 C16 1.389(4)
C15 H15 0.9400
C16 C19 1.511(4)
C17 H17A 0.9700
C17 H17B 0.9700
C17 H17C 0.9700
C18 H18A 0.9700
C18 H18B 0.9700
C18 H18C 0.9700
C19 H19A 0.9700
C19 H19B 0.9700
C19 H19C 0.9700
C21 C26 1.412(4)
C21 C22 1.418(4)
C22 C23 1.392(4)
C22 C27 1.510(4)
C23 C24 1.381(4)
C23 H23 0.9400
C24 C25 1.378(4)
C24 C28 1.504(4)
C25 C26 1.390(4)
C25 H25 0.9400
C26 C29 1.512(4)
C27 H27A 0.9700
C27 H27B 0.9700
C27 H27C 0.9700
C28 H28A 0.9700
C28 H28B 0.9700
C28 H28C 0.9700
C29 H29A 0.9700
C29 H29B 0.9700
C29 H29C 0.9700
C31 C36 1.388(4)
C31 C32 1.389(4)
C32 F32 1.352(3)
C32 C33 1.381(4)
C33 F33 1.348(3)
C33 C34 1.372(5)
C34 F34 1.342(3)
C34 C35 1.369(4)
C35 F35 1.344(3)
C35 C36 1.378(4)
C36 F36 1.353(3)
C41 C46 1.382(4)
C41 C42 1.388(4)
C42 F42 1.351(3)
C42 C43 1.373(4)
C43 F43 1.349(3)
C43 C44 1.373(5)
C44 F44 1.341(3)
C44 C45 1.375(4)
C45 F45 1.340(3)
C45 C46 1.382(4)
C46 F46 1.355(3)
C51 C56 1.385(4)
C51 C52 1.392(4)
C52 F52 1.354(3)
C52 C53 1.372(4)
C53 F53 1.348(3)
C53 C54 1.374(5)
C54 F54 1.342(3)
C54 C55 1.374(4)
C55 F55 1.335(3)
C55 C56 1.384(4)
C56 F56 1.354(3)
C100 Cl1 1.749(6)
C100 Cl2 1.917(8)
C100 H10A 0.9800
C100 H10B 0.9800

loop_
_geom_torsion_atom_site_label_1
_geom_torsion_atom_site_label_2
_geom_torsion_atom_site_label_3
_geom_torsion_atom_site_label_4
_geom_torsion
C31 B1 O2 C1 178.3(2)
C41 B1 O2 C1 64.3(3)
C51 B1 O2 C1 -62.3(3)
B1 O2 C1 O1 -6.8(4)
B1 O2 C1 P1 179.00(16)
C21 P1 C1 O1 48.6(2)
C11 P1 C1 O1 -72.9(2)
C2 P1 C1 O1 164.7(2)
C21 P1 C1 O2 -136.79(16)
C11 P1 C1 O2 101.74(17)
C2 P1 C1 O2 -20.7(2)
C21 P1 C2 C3 48.7(2)
C11 P1 C2 C3 176.48(19)
C1 P1 C2 C3 -74.1(2)
C21 P1 C11 C12 -46.7(2)
C2 P1 C11 C12 -169.70(19)
C1 P1 C11 C12 75.3(2)
C21 P1 C11 C16 143.3(2)
C2 P1 C11 C16 20.3(3)
C1 P1 C11 C16 -94.7(2)
C16 C11 C12 C13 3.4(4)
P1 C11 C12 C13 -166.84(19)
C16 C11 C12 C17 -176.2(2)
P1 C11 C12 C17 13.6(3)
C11 C12 C13 C14 1.5(4)
C17 C12 C13 C14 -178.8(2)
C12 C13 C14 C15 -5.5(4)
C12 C13 C14 C18 172.6(3)
C13 C14 C15 C16 4.7(4)
C18 C14 C15 C16 -173.5(3)
C14 C15 C16 C11 0.1(4)
C14 C15 C16 C19 179.1(3)
C12 C11 C16 C15 -4.2(4)
P1 C11 C16 C15 165.6(2)
C12 C11 C16 C19 176.9(2)
P1 C11 C16 C19 -13.4(4)
C11 P1 C21 C26 -50.3(2)
C2 P1 C21 C26 79.5(2)
C1 P1 C21 C26 -162.42(19)
C11 P1 C21 C22 137.2(2)
C2 P1 C21 C22 -93.0(2)
C1 P1 C21 C22 25.0(3)
C26 C21 C22 C23 1.9(4)
P1 C21 C22 C23 174.2(2)
C26 C21 C22 C27 -177.5(3)
P1 C21 C22 C27 -5.2(4)
C21 C22 C23 C24 -0.4(4)
C27 C22 C23 C24 179.1(3)
C22 C23 C24 C25 -0.7(5)
C22 C23 C24 C28 -179.8(3)
C23 C24 C25 C26 0.3(4)
C28 C24 C25 C26 179.4(3)
C24 C25 C26 C21 1.2(4)
C24 C25 C26 C29 -178.3(3)
C22 C21 C26 C25 -2.3(4)
P1 C21 C26 C25 -175.1(2)
C22 C21 C26 C29 177.2(3)
P1 C21 C26 C29 4.5(4)
O2 B1 C31 C36 -50.6(3)
C41 B1 C31 C36 68.6(3)
C51 B1 C31 C36 -162.4(2)
O2 B1 C31 C32 133.0(3)
C41 B1 C31 C32 -107.9(3)
C51 B1 C31 C32 21.2(4)
C36 C31 C32 F32 -177.2(2)
B1 C31 C32 F32 -0.5(4)
C36 C31 C32 C33 2.8(4)
B1 C31 C32 C33 179.5(3)
F32 C32 C33 F33 -0.3(4)
C31 C32 C33 F33 179.7(3)
F32 C32 C33 C34 178.4(3)
C31 C32 C33 C34 -1.6(5)
F33 C33 C34 F34 -1.6(5)
C32 C33 C34 F34 179.7(3)
F33 C33 C34 C35 177.9(3)
C32 C33 C34 C35 -0.9(5)
F34 C34 C35 F35 1.3(4)
C33 C34 C35 F35 -178.1(3)
F34 C34 C35 C36 -178.8(3)
C33 C34 C35 C36 1.8(4)
F35 C35 C36 F36 0.1(4)
C34 C35 C36 F36 -179.8(3)
F35 C35 C36 C31 179.6(3)
C34 C35 C36 C31 -0.3(4)
C32 C31 C36 F36 177.6(2)
B1 C31 C36 F36 0.7(4)
C32 C31 C36 C35 -1.9(4)
B1 C31 C36 C35 -178.8(2)
O2 B1 C41 C46 11.6(4)
C31 B1 C41 C46 -101.9(3)
C51 B1 C41 C46 130.6(3)
O2 B1 C41 C42 -176.2(2)
C31 B1 C41 C42 70.2(3)
C51 B1 C41 C42 -57.2(3)
C46 C41 C42 F42 177.0(2)
B1 C41 C42 F42 3.8(4)
C46 C41 C42 C43 -2.7(4)
B1 C41 C42 C43 -175.9(3)
F42 C42 C43 F43 1.1(4)
C41 C42 C43 F43 -179.2(3)
F42 C42 C43 C44 -177.6(3)
C41 C42 C43 C44 2.1(5)
F43 C43 C44 F44 0.3(5)
C42 C43 C44 F44 179.0(3)
F43 C43 C44 C45 -179.3(3)
C42 C43 C44 C45 -0.6(4)
F44 C44 C45 F45 0.0(4)
C43 C44 C45 F45 179.7(3)
F44 C44 C45 C46 -179.7(3)
C43 C44 C45 C46 -0.1(4)
F45 C45 C46 F46 -0.9(4)
C44 C45 C46 F46 178.8(2)
F45 C45 C46 C41 179.6(2)
C44 C45 C46 C41 -0.7(4)
C42 C41 C46 F46 -177.6(2)
B1 C41 C46 F46 -5.0(4)
C42 C41 C46 C45 2.0(4)
B1 C41 C46 C45 174.5(3)
O2 B1 C51 C56 109.7(3)
C31 B1 C51 C56 -137.6(3)
C41 B1 C51 C56 -14.4(4)
O2 B1 C51 C52 -64.7(3)
C31 B1 C51 C52 48.1(3)
C41 B1 C51 C52 171.2(2)
C56 C51 C52 F52 -177.7(2)
B1 C51 C52 F52 -2.6(4)
C56 C51 C52 C53 2.6(4)
B1 C51 C52 C53 177.7(2)
F52 C52 C53 F53 -1.7(4)
C51 C52 C53 F53 178.0(2)
F52 C52 C53 C54 178.0(2)
C51 C52 C53 C54 -2.3(4)
F53 C53 C54 F54 -0.1(4)
C52 C53 C54 F54 -179.8(3)
F53 C53 C54 C55 -179.5(3)
C52 C53 C54 C55 0.8(4)
F54 C54 C55 F55 0.9(4)
C53 C54 C55 F55 -179.8(3)
F54 C54 C55 C56 -179.2(3)
C53 C54 C55 C56 0.1(4)
F55 C55 C56 F56 0.2(4)
C54 C55 C56 F56 -179.7(2)
F55 C55 C56 C51 -179.8(3)
C54 C55 C56 C51 0.3(4)
C52 C51 C56 F56 178.5(2)
B1 C51 C56 F56 3.8(4)
C52 C51 C56 C55 -1.6(4)
B1 C51 C56 C55 -176.3(3)
